data_4348080
loop_
_publ_author_name
'Zhao, Tian-Meng'
'Chen, Sa'
'Shang, Ran'
'Wang, Bing-Wu'
'Wang, Zhe-Ming'
'Gao, Song'

_publ_section_title
;
 Perovskite-Like Polar Lanthanide Formate Frameworks of
 [NH<sub>2</sub>NH<sub>3</sub>][Ln(HCOO)<sub>4</sub>] (Ln = Tb-Lu and Y):
 Synthesis, Structures, Magnetism, and Anisotropic Thermal Expansion.
;
_journal_issue 20
_journal_name_full 'Inorganic chemistry'
_journal_page_first 10075
_journal_page_last 10082
_journal_paper_doi 10.1021/acs.inorgchem.6b00952
_journal_volume 55
_journal_year 2016
_chemical_formula_sum 'C4 H9 N2 O8 Tb'
_chemical_formula_weight 372.05
_space_group_IT_number 29
_space_group_name_Hall 'P 2c -2ac'
_space_group_name_H-M_alt 'P c a 21'
_symmetry_cell_setting orthorhombic
_symmetry_space_group_name_H-M 'P c a 21'
_atom_sites_solution_hydrogens geom
_atom_sites_solution_primary direct
_atom_sites_solution_secondary difmap
_audit_creation_method SHELXL-97
_cell_angle_alpha 90.00
_cell_angle_beta 90.00
_cell_angle_gamma 90.00
_cell_formula_units_Z 4
_cell_length_a 18.2526(7)
_cell_length_b 6.5815(2)
_cell_length_c 7.6362(3)
_cell_measurement_reflns_used 5894
_cell_measurement_temperature 180.0
_cell_measurement_theta_max 29.9360
_cell_measurement_theta_min 4.2110
_cell_volume 917.33(6)
_computing_cell_refinement 'CrysAlisPro (Agilent Technologies, 2013)'
_computing_data_collection 'CrysAlisPro (Agilent Technologies, 2013)'
_computing_data_reduction 'CrysAlisPro (Agilent Technologies, 2013)'
_computing_molecular_graphics 'Bruker SHELXTL V5.1 (Sheldrick, 1998)'
_computing_publication_material 'SHELXL-97 (Sheldrick, 1997)'
_computing_structure_refinement 'SHELXL-97 (Sheldrick, 1997)'
_computing_structure_solution 'SHELXS-97 (Sheldrick, 1990)'
_diffrn_ambient_temperature 180.0
_diffrn_detector_area_resol_mean 10.3914
_diffrn_measured_fraction_theta_full 0.997
_diffrn_measured_fraction_theta_max 0.997
_diffrn_measurement_device_type 'SuperNova, Dual, Cu at zero, AtlasCCD'
_diffrn_measurement_method '\w scans'
_diffrn_radiation_monochromator mirror
_diffrn_radiation_source 'SuperNova (Mo) X-ray Source'
_diffrn_radiation_type MoK\a
_diffrn_radiation_wavelength 0.71073
_diffrn_reflns_av_R_equivalents 0.0448
_diffrn_reflns_av_sigmaI/netI 0.0269
_diffrn_reflns_limit_h_max 23
_diffrn_reflns_limit_h_min -23
_diffrn_reflns_limit_k_max 8
_diffrn_reflns_limit_k_min -8
_diffrn_reflns_limit_l_max 9
_diffrn_reflns_limit_l_min -9
_diffrn_reflns_number 13589
_diffrn_reflns_theta_full 27.48
_diffrn_reflns_theta_max 27.48
_diffrn_reflns_theta_min 3.48
_diffrn_standards_decay_% 0
_exptl_absorpt_coefficient_mu 7.740
_exptl_absorpt_correction_T_max 0.885
_exptl_absorpt_correction_T_min 0.360
_exptl_absorpt_correction_type gaussian
_exptl_absorpt_process_details
;
CrysAlisPro, Agilent Technologies,
Version 1.171.36.32 (release 02-08-2013 CrysAlis171 .NET)
(compiled Aug  2 2013,16:46:58)
Numerical absorption correction based on gaussian integration over
a multifaceted crystal model
;
_exptl_crystal_colour colorless
_exptl_crystal_density_diffrn 2.694
_exptl_crystal_density_method 'not measured'
_exptl_crystal_description plate
_exptl_crystal_F_000 704
_exptl_crystal_size_max 0.214
_exptl_crystal_size_mid 0.139
_exptl_crystal_size_min 0.025
_refine_diff_density_max 0.687
_refine_diff_density_min -0.513
_refine_diff_density_rms 0.110
_refine_ls_abs_structure_details 'Flack H D (1983), Acta Cryst. A39, 876-881'
_refine_ls_abs_structure_Flack -0.013(16)
_refine_ls_extinction_method none
_refine_ls_goodness_of_fit_ref 1.086
_refine_ls_hydrogen_treatment mixed
_refine_ls_matrix_type full
_refine_ls_number_parameters 143
_refine_ls_number_reflns 2091
_refine_ls_number_restraints 6
_refine_ls_restrained_S_all 1.084
_refine_ls_R_factor_all 0.0217
_refine_ls_R_factor_gt 0.0195
_refine_ls_shift/su_max 0.001
_refine_ls_shift/su_mean 0.000
_refine_ls_structure_factor_coef Fsqd
_refine_ls_weighting_details 'calc w=1/[\s^2^(Fo^2^)+(0.0160P)^2^+1.1100P] where P=(Fo^2^+2Fc^2^)/3'
_refine_ls_weighting_scheme calc
_refine_ls_wR_factor_gt 0.0419
_refine_ls_wR_factor_ref 0.0427
_reflns_number_gt 1965
_reflns_number_total 2091
_reflns_threshold_expression >2sigma(I)
_cod_data_source_file ic6b00952_si_002.cif
_cod_data_source_block Tb-NH2NH3-180K
_cod_original_sg_symbol_H-M 'P ca2(1)'
_cod_database_code 4348080

loop_
_symmetry_equiv_pos_as_xyz
'x, y, z'
'-x, -y, z+1/2'
'x+1/2, -y, z'
'-x+1/2, y, z+1/2'

loop_
_atom_site_label
_atom_site_type_symbol
_atom_site_fract_x
_atom_site_fract_y
_atom_site_fract_z
_atom_site_U_iso_or_equiv
_atom_site_adp_type
_atom_site_occupancy
_atom_site_symmetry_multiplicity
_atom_site_calc_flag
_atom_site_refinement_flags
Tb1 Tb 0.398037(8) 0.80123(2) 0.26678(5) 0.00945(6) Uani 1 1 d .
O1 O 0.42838(19) 0.5927(5) 0.5174(4) 0.0167(7) Uani 1 1 d .
O2 O 0.49436(18) 0.3899(5) 0.6903(4) 0.0176(7) Uani 1 1 d .
O3 O 0.3241(2) 0.8869(6) 0.4993(5) 0.0242(8) Uani 1 1 d .
O4 O 0.2219(2) 0.8196(6) 0.6412(6) 0.0313(10) Uani 1 1 d .
O5 O 0.34511(17) 0.4747(5) 0.2210(4) 0.0198(9) Uani 1 1 d .
O6 O 0.3774(2) 0.1502(5) 0.1945(5) 0.0220(8) Uani 1 1 d .
O7 O 0.4929(2) 0.9762(5) 0.4103(4) 0.0201(8) Uani 1 1 d .
O8 O 0.5888(2) 1.1785(5) 0.4579(5) 0.0171(7) Uani 1 1 d .
C1 C 0.4880(3) 0.5182(7) 0.5702(6) 0.0152(10) Uani 1 1 d .
H1 H 0.5316 0.5631 0.5145 0.018 Uiso 1 1 calc R
C2 C 0.2633(3) 0.9293(8) 0.5613(6) 0.0223(13) Uani 1 1 d .
H2 H 0.2471 1.0650 0.5440 0.027 Uiso 1 1 calc R
C3 C 0.3599(2) 0.2995(6) 0.2807(15) 0.0185(12) Uani 1 1 d .
H3 H 0.3571 0.2825 0.4041 0.022 Uiso 1 1 calc R
C4 C 0.5459(3) 1.0787(7) 0.3602(6) 0.0153(10) Uani 1 1 d .
H4 H 0.5551 1.0828 0.2378 0.018 Uiso 1 1 calc R
N1 N 0.32144(19) 0.5350(5) 0.7749(9) 0.0200(8) Uani 1 1 d D
H11 H 0.3348 0.6153 0.8665 0.030 Uiso 1 1 calc R
H12 H 0.2728 0.5513 0.7532 0.030 Uiso 1 1 calc R
H13 H 0.3476 0.5706 0.6782 0.030 Uiso 1 1 calc R
N2 N 0.3360(3) 0.3254(7) 0.8175(6) 0.0275(12) Uani 1 1 d D
H21 H 0.3816(16) 0.291(4) 0.778(7) 0.041 Uiso 1 1 d D
H22 H 0.335(3) 0.309(3) 0.9362(17) 0.041 Uiso 1 1 d D

loop_
_atom_site_aniso_label
_atom_site_aniso_U_11
_atom_site_aniso_U_22
_atom_site_aniso_U_33
_atom_site_aniso_U_23
_atom_site_aniso_U_13
_atom_site_aniso_U_12
Tb1 0.00942(9) 0.00702(9) 0.01190(9) 0.00045(18) -0.00015(19) 0.00068(6)
O1 0.0154(17) 0.0152(17) 0.0195(17) 0.0009(14) -0.0002(14) 0.0025(15)
O2 0.0200(17) 0.0188(17) 0.0139(14) 0.0043(14) 0.0007(14) 0.0045(15)
O3 0.0184(18) 0.028(2) 0.0263(19) -0.0006(17) 0.0093(16) 0.0066(17)
O4 0.0174(19) 0.022(2) 0.055(3) 0.0161(18) 0.0084(19) 0.0020(16)
O5 0.0205(16) 0.0083(15) 0.031(3) -0.0030(13) -0.0033(14) 0.0004(13)
O6 0.0274(19) 0.0131(17) 0.0256(18) 0.0003(14) 0.0055(16) 0.0017(15)
O7 0.0214(18) 0.0176(18) 0.0211(18) 0.0014(15) -0.0003(15) -0.0067(15)
O8 0.0220(19) 0.0129(17) 0.0164(17) -0.0021(14) -0.0029(15) -0.0015(14)
C1 0.011(2) 0.015(2) 0.020(3) 0.000(2) 0.0074(18) 0.000(2)
C2 0.021(3) 0.014(2) 0.032(4) 0.006(2) 0.006(2) 0.005(2)
C3 0.023(2) 0.0129(19) 0.020(3) -0.001(3) -0.006(3) -0.0040(17)
C4 0.021(2) 0.012(2) 0.013(2) 0.0004(18) 0.000(2) 0.001(2)
N1 0.0215(18) 0.0213(17) 0.0173(18) -0.002(3) -0.010(3) -0.0013(14)
N2 0.028(2) 0.022(2) 0.032(3) 0.0094(18) -0.0051(19) 0.0002(19)

loop_
_atom_type_symbol
_atom_type_description
_atom_type_scat_dispersion_real
_atom_type_scat_dispersion_imag
_atom_type_scat_source
C C 0.0033 0.0016 'International Tables Vol C Tables 4.2.6.8 and 6.1.1.4'
H H 0.0000 0.0000 'International Tables Vol C Tables 4.2.6.8 and 6.1.1.4'
N N 0.0061 0.0033 'International Tables Vol C Tables 4.2.6.8 and 6.1.1.4'
O O 0.0106 0.0060 'International Tables Vol C Tables 4.2.6.8 and 6.1.1.4'
Tb Tb -0.1723 4.1537 'International Tables Vol C Tables 4.2.6.8 and 6.1.1.4'

loop_
_geom_angle_atom_site_label_1
_geom_angle_atom_site_label_2
_geom_angle_atom_site_label_3
_geom_angle
_geom_angle_site_symmetry_1
_geom_angle_site_symmetry_3
O3 Tb1 O7 87.26(13) . .
O3 Tb1 O8 144.31(13) . 2_674
O7 Tb1 O8 111.15(12) . 2_674
O3 Tb1 O5 95.55(13) . .
O7 Tb1 O5 144.03(11) . .
O8 Tb1 O5 86.90(11) 2_674 .
O3 Tb1 O6 81.38(13) . 1_565
O7 Tb1 O6 75.72(13) . 1_565
O8 Tb1 O6 74.49(12) 2_674 1_565
O5 Tb1 O6 140.21(12) . 1_565
O3 Tb1 O4 76.13(15) . 4_554
O7 Tb1 O4 146.72(13) . 4_554
O8 Tb1 O4 72.04(14) 2_674 4_554
O5 Tb1 O4 67.39(11) . 4_554
O6 Tb1 O4 73.43(13) 1_565 4_554
O3 Tb1 O2 142.66(12) . 2_664
O7 Tb1 O2 76.58(12) . 2_664
O8 Tb1 O2 72.87(12) 2_674 2_664
O5 Tb1 O2 79.84(11) . 2_664
O6 Tb1 O2 125.11(12) 1_565 2_664
O4 Tb1 O2 132.55(13) 4_554 2_664
O3 Tb1 O1 70.30(12) . .
O7 Tb1 O1 74.97(11) . .
O8 Tb1 O1 142.60(12) 2_674 .
O5 Tb1 O1 72.37(11) . .
O6 Tb1 O1 139.77(12) 1_565 .
O4 Tb1 O1 123.71(12) 4_554 .
O2 Tb1 O1 73.04(11) 2_664 .
C1 O1 Tb1 132.2(3) . .
C1 O2 Tb1 127.3(3) . 2_665
C2 O3 Tb1 151.2(3) . .
C2 O4 Tb1 143.4(4) . 4
C3 O5 Tb1 132.9(4) . .
C3 O6 Tb1 133.4(5) . 1_545
C4 O7 Tb1 134.2(3) . .
C4 O8 Tb1 132.7(3) . 2_675
O2 C1 O1 125.2(4) . .
O2 C1 H1 117.4 . .
O1 C1 H1 117.4 . .
O4 C2 O3 128.1(5) . .
O4 C2 H2 115.9 . .
O3 C2 H2 115.9 . .
O6 C3 O5 126.2(10) . .
O6 C3 H3 116.9 . .
O5 C3 H3 116.9 . .
O7 C4 O8 125.7(4) . .
O7 C4 H4 117.2 . .
O8 C4 H4 117.2 . .
N2 N1 H11 109.5 . .
N2 N1 H12 109.5 . .
H11 N1 H12 109.5 . .
N2 N1 H13 109.5 . .
H11 N1 H13 109.5 . .
H12 N1 H13 109.5 . .
N1 N2 H21 109.2(12) . .
N1 N2 H22 109.4(12) . .
H21 N2 H22 108.9(16) . .

loop_
_geom_bond_atom_site_label_1
_geom_bond_atom_site_label_2
_geom_bond_distance
_geom_bond_site_symmetry_2
Tb1 O3 2.300(3) .
Tb1 O7 2.351(3) .
Tb1 O8 2.374(3) 2_674
Tb1 O5 2.382(3) .
Tb1 O6 2.392(3) 1_565
Tb1 O4 2.394(4) 4_554
Tb1 O2 2.405(3) 2_664
Tb1 O1 2.419(3) .
O1 C1 1.260(6) .
O2 C1 1.252(6) .
O2 Tb1 2.405(3) 2_665
O3 C2 1.239(6) .
O4 C2 1.210(6) .
O4 Tb1 2.394(4) 4
O5 C3 1.269(6) .
O6 C3 1.225(8) .
O6 Tb1 2.392(3) 1_545
O7 C4 1.240(6) .
O8 C4 1.265(6) .
O8 Tb1 2.374(3) 2_675
C1 H1 0.9500 .
C2 H2 0.9500 .
C3 H3 0.9500 .
C4 H4 0.9500 .
N1 N2 1.442(6) .
N1 H11 0.9100 .
N1 H12 0.9100 .
N1 H13 0.9100 .
N2 H21 0.915(10) .
N2 H22 0.913(10) .

loop_
_geom_hbond_atom_site_label_D
_geom_hbond_atom_site_label_H
_geom_hbond_atom_site_label_A
_geom_hbond_distance_DH
_geom_hbond_distance_HA
_geom_hbond_distance_DA
_geom_hbond_angle_DHA
_geom_hbond_site_symmetry_A
C2 H2 O6 0.95 2.61 3.121(6) 114.3 4_565
C4 H4 O7 0.95 2.68 3.526(6) 149.0 2_674
N1 H11 O4 0.91 2.70 3.458(8) 141.6 4
N1 H11 O8 0.91 2.07 2.863(6) 145.3 2_675
N1 H12 O4 0.91 2.17 2.802(5) 125.8 .
N1 H12 O5 0.91 2.22 3.093(5) 159.7 4
N1 H13 O1 0.91 1.92 2.797(7) 159.9 .
N1 H13 O3 0.91 2.53 3.130(7) 124.2 .
N2 H21 O2 0.915(10) 2.26(2) 3.079(6) 149(2) .
N2 H22 O5 0.913(10) 2.44(2) 3.238(5) 146(3) 1_556
N2 H22 O6 0.913(10) 2.36(2) 3.192(5) 151(3) 1_556
